data_2020410
loop_
_publ_author_name
'Zhong, Di-Chang'
'Wen, Ya-Qiong'
'Deng, Ji-Hua'
'Jian, Tao-Hua'
'Wang, Ke-Jun'

_publ_section_title
;
 Two cobalt(II) supramolecular isomers based on
 <i>N</i>,<i>N</i>'-bis(pyridin-3-yl)oxalamide induced by the molecular
 orientation of lattice DMF molecules
;
_journal_issue 2
_journal_name_full 'Acta Crystallographica Section C'
_journal_page_first 170
_journal_page_last 173
_journal_paper_doi 10.1107/S205322961600156X
_journal_volume 72
_journal_year 2016
_chemical_formula_iupac '[Co Cl2 (C12 H10 N4 O2)2], 2C3 H7 N O'
_chemical_formula_moiety 'C30 H34 Cl2 Co N10 O6'
_chemical_formula_sum 'C30 H34 Cl2 Co N10 O6'
_chemical_formula_weight 760.50
_chemical_name_systematic
;<i>catena</i>-Poly[[[dichloridocobalt(II)]-bis[\m-<i>N</i>,</i>N</i>'-bis(pyridin-3-yl)oxalamide-\k^2^<i>N</i>:<i>N</i>']] dimethylformamide
disolvate]
;
_space_group_IT_number 2
_symmetry_cell_setting triclinic
_symmetry_space_group_name_Hall '-P 1'
_symmetry_space_group_name_H-M 'P -1'
_atom_sites_solution_hydrogens geom
_atom_sites_solution_primary direct
_atom_sites_solution_secondary difmap
_audit_creation_method SHELXL-97
_cell_angle_alpha 82.304(3)
_cell_angle_beta 84.182(2)
_cell_angle_gamma 78.163(2)
_cell_formula_units_Z 1
_cell_length_a 8.5194(3)
_cell_length_b 10.0059(3)
_cell_length_c 10.2685(3)
_cell_measurement_reflns_used 1206
_cell_measurement_temperature 296(2)
_cell_measurement_theta_max 26.3
_cell_measurement_theta_min 2.01
_cell_volume 846.53(5)
_computing_cell_refinement
;
SMART (Bruker, 1998)
;
_computing_data_collection
;
SMART (Bruker, 1998)
;
_computing_data_reduction
;
SAINT (Bruker, 1998)
;
_computing_molecular_graphics
;
SHELXTL (Sheldrick, 2008)
;
_computing_publication_material
;
SHELXTL (Sheldrick, 2008)
;
_computing_structure_refinement
;
SHELXL97 (Sheldrick, 2008)
;
_computing_structure_solution
;
SHELXS97 (Sheldrick, 2008)
;
_diffrn_ambient_temperature 296(2)
_diffrn_measured_fraction_theta_full 0.993
_diffrn_measured_fraction_theta_max 0.993
_diffrn_measurement_device_type 'Bruker SMART CCD area-detector'
_diffrn_measurement_method 'phi and omega scans'
_diffrn_radiation_monochromator graphite
_diffrn_radiation_source 'fine-focus sealed tube'
_diffrn_radiation_type MoK\a
_diffrn_radiation_wavelength 0.71073
_diffrn_reflns_av_R_equivalents 0.0604
_diffrn_reflns_av_sigmaI/netI 0.1001
_diffrn_reflns_limit_h_max 10
_diffrn_reflns_limit_h_min -10
_diffrn_reflns_limit_k_max 11
_diffrn_reflns_limit_k_min -11
_diffrn_reflns_limit_l_max 12
_diffrn_reflns_limit_l_min -12
_diffrn_reflns_number 6964
_diffrn_reflns_theta_full 25.00
_diffrn_reflns_theta_max 25.00
_diffrn_reflns_theta_min 2.01
_exptl_absorpt_coefficient_mu 0.723
_exptl_absorpt_correction_T_max 0.9182
_exptl_absorpt_correction_T_min 0.8571
_exptl_absorpt_correction_type multi-scan
_exptl_absorpt_process_details
;
(SADABS; Bruker, 1998)
;
_exptl_crystal_colour deep-red
_exptl_crystal_density_diffrn 1.492
_exptl_crystal_density_method 'not measured'
_exptl_crystal_description needle
_exptl_crystal_F_000 393
_exptl_crystal_size_max 0.22
_exptl_crystal_size_mid 0.18
_exptl_crystal_size_min 0.12
_refine_diff_density_max 0.395
_refine_diff_density_min -0.667
_refine_ls_extinction_method none
_refine_ls_goodness_of_fit_ref 1.043
_refine_ls_hydrogen_treatment constr
_refine_ls_matrix_type full
_refine_ls_number_parameters 225
_refine_ls_number_reflns 2951
_refine_ls_number_restraints 0
_refine_ls_restrained_S_all 1.043
_refine_ls_R_factor_all 0.1085
_refine_ls_R_factor_gt 0.0653
_refine_ls_shift/su_max 0.000
_refine_ls_shift/su_mean 0.000
_refine_ls_structure_factor_coef Fsqd
_refine_ls_weighting_details 'calc w=1/[\s^2^(Fo^2^)+(0.0524P)^2^+0.0000P] where P=(Fo^2^+2Fc^2^)/3'
_refine_ls_weighting_scheme calc
_refine_ls_wR_factor_gt 0.1149
_refine_ls_wR_factor_ref 0.1281
_reflns_number_gt 1836
_reflns_number_total 2951
_reflns_threshold_expression >2sigma(I)
_cod_data_source_file lf3029sup1.cif
_cod_data_source_block 1a
_cod_database_code 2020410

loop_
_symmetry_equiv_pos_as_xyz
'x, y, z'
'-x, -y, -z'

loop_
_atom_site_type_symbol
_atom_site_label
_atom_site_fract_x
_atom_site_fract_y
_atom_site_fract_z
_atom_site_U_iso_or_equiv
_atom_site_adp_type
_atom_site_calc_flag
_atom_site_refinement_flags
_atom_site_occupancy
_atom_site_symmetry_multiplicity
Co Co1 1.5000 1.0000 0.0000 0.0328(3) Uani d S 1 2
N N1 1.2823(4) 0.9109(4) 0.0488(3) 0.0345(9) Uani d . 1 1
N N4 0.6240(4) 0.8015(4) 0.9290(3) 0.0371(9) Uani d . 1 1
N N5 0.6688(5) 0.3055(5) 0.4517(4) 0.0512(11) Uani d . 1 1
Cl Cl1 1.41423(12) 1.08488(12) -0.21949(10) 0.0395(3) Uani d . 1 1
O O1 0.9210(4) 0.6483(4) 0.3669(3) 0.0542(10) Uani d . 1 1
O O2 0.9081(4) 0.8854(4) 0.5915(3) 0.0539(10) Uani d . 1 1
O O3 0.6733(5) 0.4633(5) 0.5903(4) 0.0814(13) Uani d . 1 1
C C1 1.2107(5) 0.8656(5) -0.0421(4) 0.0418(12) Uani d . 1 1
H H1 1.2567 0.8700 -0.1282 0.050 Uiso calc R 1 1
C C2 1.0726(5) 0.8128(5) -0.0144(4) 0.0414(12) Uani d . 1 1
H H2 1.0284 0.7816 -0.0810 0.050 Uiso calc R 1 1
C C3 0.9998(5) 0.8062(5) 0.1111(4) 0.0388(12) Uani d . 1 1
H H3 0.9056 0.7719 0.1313 0.047 Uiso calc R 1 1
C C4 1.0716(5) 0.8522(4) 0.2061(4) 0.0322(11) Uani d . 1 1
C C5 1.2121(5) 0.9012(5) 0.1720(4) 0.0358(11) Uani d . 1 1
H H5 1.2609 0.9290 0.2380 0.043 Uiso calc R 1 1
N N2 1.0073(4) 0.8531(4) 0.3392(3) 0.0380(10) Uani d . 1 1
H H6 1.0120 0.9226 0.3787 0.046 Uiso calc R 1 1
C C7 0.9394(5) 0.7521(5) 0.4078(4) 0.0402(12) Uani d . 1 1
C C8 0.8873(5) 0.7808(5) 0.5501(4) 0.0392(12) Uani d . 1 1
N N3 0.8237(4) 0.6801(4) 0.6208(3) 0.0431(10) Uani d . 1 1
H H2A 0.8165 0.6114 0.5811 0.052 Uiso calc R 1 1
C C10 0.7670(5) 0.6767(5) 0.7558(4) 0.0371(12) Uani d . 1 1
C C11 0.7884(6) 0.5565(6) 0.8376(5) 0.0583(15) Uani d . 1 1
H H11 0.8434 0.4747 0.8077 0.070 Uiso calc R 1 1
C C12 0.7250(7) 0.5608(6) 0.9670(5) 0.0656(17) Uani d . 1 1
H H12 0.7367 0.4808 1.0258 0.079 Uiso calc R 1 1
C C13 0.6454(6) 0.6825(6) 1.0083(5) 0.0528(14) Uani d . 1 1
H H13 0.6042 0.6829 1.0957 0.063 Uiso calc R 1 1
C C14 0.6822(5) 0.7973(5) 0.8036(4) 0.0352(11) Uani d . 1 1
H H14 0.6656 0.8779 0.7458 0.042 Uiso calc R 1 1
C C15 0.6402(6) 0.3559(6) 0.5663(5) 0.0569(15) Uani d . 1 1
H H15 0.5904 0.3054 0.6350 0.068 Uiso calc R 1 1
C C16 0.7287(7) 0.3858(7) 0.3359(5) 0.084(2) Uani d . 1 1
H H16A 0.7611 0.4641 0.3619 0.126 Uiso calc R 1 1
H H16B 0.6453 0.4162 0.2764 0.126 Uiso calc R 1 1
H H16C 0.8192 0.3300 0.2930 0.126 Uiso calc R 1 1
C C17 0.6224(7) 0.1795(6) 0.4351(6) 0.0771(19) Uani d . 1 1
H H17A 0.5855 0.1374 0.5191 0.116 Uiso calc R 1 1
H H17B 0.7131 0.1184 0.3985 0.116 Uiso calc R 1 1
H H17C 0.5374 0.1982 0.3767 0.116 Uiso calc R 1 1

loop_
_atom_site_aniso_label
_atom_site_aniso_U_11
_atom_site_aniso_U_22
_atom_site_aniso_U_33
_atom_site_aniso_U_12
_atom_site_aniso_U_13
_atom_site_aniso_U_23
Co1 0.0368(5) 0.0329(6) 0.0266(5) -0.0072(4) 0.0138(4) -0.0073(4)
N1 0.039(2) 0.033(3) 0.0303(19) -0.0074(17) 0.0109(16) -0.0075(18)
N4 0.048(2) 0.031(3) 0.032(2) -0.0139(18) 0.0155(17) -0.0062(19)
N5 0.063(3) 0.051(3) 0.041(2) -0.015(2) 0.001(2) -0.008(2)
Cl1 0.0408(7) 0.0437(8) 0.0309(6) -0.0063(5) 0.0090(5) -0.0054(5)
O1 0.081(2) 0.042(2) 0.0436(19) -0.0255(19) 0.0232(17) -0.0176(18)
O2 0.078(2) 0.043(3) 0.0453(19) -0.0297(18) 0.0285(17) -0.0204(18)
O3 0.113(3) 0.072(3) 0.072(3) -0.043(3) -0.002(2) -0.019(3)
C1 0.047(3) 0.042(3) 0.034(3) -0.006(2) 0.012(2) -0.012(2)
C2 0.044(3) 0.047(4) 0.034(2) -0.009(2) 0.003(2) -0.011(2)
C3 0.035(3) 0.039(3) 0.041(3) -0.008(2) 0.006(2) -0.007(2)
C4 0.040(3) 0.025(3) 0.030(2) -0.007(2) 0.0114(19) -0.007(2)
C5 0.036(3) 0.040(3) 0.030(2) -0.009(2) 0.0110(19) -0.010(2)
N2 0.044(2) 0.037(3) 0.032(2) -0.0123(18) 0.0181(17) -0.0098(19)
C7 0.049(3) 0.033(3) 0.037(3) -0.013(2) 0.018(2) -0.009(2)
C8 0.044(3) 0.037(3) 0.033(2) -0.007(2) 0.018(2) -0.006(2)
N3 0.060(3) 0.033(3) 0.034(2) -0.012(2) 0.0235(18) -0.0135(19)
C10 0.043(3) 0.039(3) 0.028(2) -0.009(2) 0.014(2) -0.008(2)
C11 0.094(4) 0.031(4) 0.040(3) 0.001(3) 0.019(3) -0.006(3)
C12 0.126(5) 0.029(4) 0.031(3) -0.004(3) 0.016(3) 0.002(2)
C13 0.080(4) 0.039(4) 0.037(3) -0.014(3) 0.020(3) -0.007(3)
C14 0.037(2) 0.034(3) 0.031(2) -0.004(2) 0.0128(19) -0.006(2)
C15 0.065(4) 0.056(4) 0.049(3) -0.015(3) 0.000(3) -0.002(3)
C16 0.099(5) 0.098(6) 0.056(4) -0.035(4) 0.020(3) -0.007(4)
C17 0.102(5) 0.055(5) 0.080(4) -0.024(4) -0.008(4) -0.019(4)

loop_
_atom_type_symbol
_atom_type_description
_atom_type_scat_dispersion_real
_atom_type_scat_dispersion_imag
_atom_type_scat_source
C C 0.0033 0.0016 'International Tables Vol C Tables 4.2.6.8 and 6.1.1.4'
H H 0.0000 0.0000 'International Tables Vol C Tables 4.2.6.8 and 6.1.1.4'
Co Co 0.3494 0.9721 'International Tables Vol C Tables 4.2.6.8 and 6.1.1.4'
N N 0.0061 0.0033 'International Tables Vol C Tables 4.2.6.8 and 6.1.1.4'
O O 0.0106 0.0060 'International Tables Vol C Tables 4.2.6.8 and 6.1.1.4'
Cl Cl 0.1484 0.1585 'International Tables Vol C Tables 4.2.6.8 and 6.1.1.4'

loop_
_geom_angle_atom_site_label_1
_geom_angle_atom_site_label_2
_geom_angle_atom_site_label_3
_geom_angle_site_symmetry_1
_geom_angle_site_symmetry_3
_geom_angle
_geom_angle_publ_flag
N1 Co1 N1 . 2_875 180.0 y
N1 Co1 N4 . 2_776 91.79(12) y
N1 Co1 N4 2_875 2_776 88.21(12) n
N1 Co1 N4 . 1_654 88.21(12) n
N1 Co1 N4 2_875 1_654 91.79(12) n
N4 Co1 N4 2_776 1_654 180.0 y
N1 Co1 Cl1 . . 90.10(9) y
N1 Co1 Cl1 2_875 . 89.90(9) n
N4 Co1 Cl1 2_776 . 89.97(10) y
N4 Co1 Cl1 1_654 . 90.03(10) n
N1 Co1 Cl1 . 2_875 89.90(9) n
N1 Co1 Cl1 2_875 2_875 90.10(9) n
N4 Co1 Cl1 2_776 2_875 90.03(10) n
N4 Co1 Cl1 1_654 2_875 89.97(10) n
Cl1 Co1 Cl1 . 2_875 180.0 y
C1 N1 C5 . . 116.1(4) ?
C1 N1 Co1 . . 122.3(3) ?
C5 N1 Co1 . . 121.6(3) ?
C14 N4 C13 . . 117.0(4) ?
C14 N4 Co1 . 1_456 120.4(3) ?
C13 N4 Co1 . 1_456 122.5(3) ?
C15 N5 C17 . . 120.9(5) ?
C15 N5 C16 . . 120.3(5) ?
C17 N5 C16 . . 118.3(4) ?
N1 C1 C2 . . 123.3(4) ?
N1 C1 H1 . . 118.4 ?
C2 C1 H1 . . 118.4 ?
C3 C2 C1 . . 120.2(4) ?
C3 C2 H2 . . 119.9 ?
C1 C2 H2 . . 119.9 ?
C2 C3 C4 . . 117.4(4) ?
C2 C3 H3 . . 121.3 ?
C4 C3 H3 . . 121.3 ?
C3 C4 C5 . . 119.3(4) ?
C3 C4 N2 . . 123.1(4) ?
C5 C4 N2 . . 117.6(4) ?
N1 C5 C4 . . 123.7(4) ?
N1 C5 H5 . . 118.2 ?
C4 C5 H5 . . 118.2 ?
C7 N2 C4 . . 124.3(4) ?
C7 N2 H6 . . 117.8 ?
C4 N2 H6 . . 117.8 ?
O1 C7 N2 . . 126.4(4) ?
O1 C7 C8 . . 121.8(4) ?
N2 C7 C8 . . 111.7(4) ?
O2 C8 N3 . . 125.7(4) ?
O2 C8 C7 . . 121.5(4) ?
N3 C8 C7 . . 112.7(4) ?
C8 N3 C10 . . 125.6(4) ?
C8 N3 H2A . . 117.2 ?
C10 N3 H2A . . 117.2 ?
C11 C10 C14 . . 119.8(4) ?
C11 C10 N3 . . 120.8(4) ?
C14 C10 N3 . . 119.3(4) ?
C10 C11 C12 . . 117.4(4) ?
C10 C11 H11 . . 121.3 ?
C12 C11 H11 . . 121.3 ?
C13 C12 C11 . . 120.0(5) ?
C13 C12 H12 . . 120.0 ?
C11 C12 H12 . . 120.0 ?
N4 C13 C12 . . 123.1(4) ?
N4 C13 H13 . . 118.4 ?
C12 C13 H13 . . 118.4 ?
N4 C14 C10 . . 122.6(4) ?
N4 C14 H14 . . 118.7 ?
C10 C14 H14 . . 118.7 ?
O3 C15 N5 . . 126.0(5) ?
O3 C15 H15 . . 117.0 ?
N5 C15 H15 . . 117.0 ?
N5 C16 H16A . . 109.5 ?
N5 C16 H16B . . 109.5 ?
H16A C16 H16B . . 109.5 ?
N5 C16 H16C . . 109.5 ?
H16A C16 H16C . . 109.5 ?
H16B C16 H16C . . 109.5 ?
N5 C17 H17A . . 109.5 ?
N5 C17 H17B . . 109.5 ?
H17A C17 H17B . . 109.5 ?
N5 C17 H17C . . 109.5 ?
H17A C17 H17C . . 109.5 ?
H17B C17 H17C . . 109.5 ?

loop_
_geom_bond_atom_site_label_1
_geom_bond_atom_site_label_2
_geom_bond_site_symmetry_2
_geom_bond_distance
_geom_bond_publ_flag
Co1 N1 . 2.204(3) y
Co1 N1 2_875 2.204(3) n
Co1 N4 2_776 2.228(3) y
Co1 N4 1_654 2.228(3) n
Co1 Cl1 . 2.4293(11) y
Co1 Cl1 2_875 2.4293(11) n
N1 C1 . 1.338(5) ?
N1 C5 . 1.343(5) ?
N4 C14 . 1.335(5) ?
N4 C13 . 1.340(6) ?
N4 Co1 1_456 2.228(3) ?
N5 C15 . 1.322(6) ?
N5 C17 . 1.433(6) ?
N5 C16 . 1.452(6) ?
O1 C7 . 1.215(5) ?
O2 C8 . 1.232(5) ?
O3 C15 . 1.227(6) ?
C1 C2 . 1.375(6) ?
C1 H1 . 0.9300 ?
C2 C3 . 1.373(5) ?
C2 H2 . 0.9300 ?
C3 C4 . 1.377(5) ?
C3 H3 . 0.9300 ?
C4 C5 . 1.380(6) ?
C4 N2 . 1.420(5) ?
C5 H5 . 0.9300 ?
N2 C7 . 1.348(6) ?
N2 H6 . 0.8600 ?
C7 C8 . 1.531(5) ?
C8 N3 . 1.336(6) ?
N3 C10 . 1.420(5) ?
N3 H2A . 0.8600 ?
C10 C11 . 1.362(6) ?
C10 C14 . 1.395(6) ?
C11 C12 . 1.386(6) ?
C11 H11 . 0.9300 ?
C12 C13 . 1.365(6) ?
C12 H12 . 0.9300 ?
C13 H13 . 0.9300 ?
C14 H14 . 0.9300 ?
C15 H15 . 0.9300 ?
C16 H16A . 0.9600 ?
C16 H16B . 0.9600 ?
C16 H16C . 0.9600 ?
C17 H17A . 0.9600 ?
C17 H17B . 0.9600 ?
C17 H17C . 0.9600 ?

loop_
_geom_hbond_atom_site_label_D
_geom_hbond_atom_site_label_H
_geom_hbond_atom_site_label_A
_geom_hbond_site_symmetry_A
_geom_hbond_distance_DH
_geom_hbond_distance_HA
_geom_hbond_distance_DA
_geom_hbond_angle_DHA
N3 H2A O3 . 0.86 2.09 2.801(6) 139.5
N2 H6 O2 2_776 0.86 2.23 3.041(5) 156.6

_cod_database_fobs_code 2020410
